data_2233430
loop_
_publ_author_name
'Choi, Hong Dae'
'Seo, Pil Ja'
'Lee, Uk'

_publ_section_title
;
 2-(5-Cyclohexyl-3-isopropylsulfanyl-1-benzofuran-2-yl)acetic acid
;
_journal_coeditor_code FF2049
_journal_issue 2
_journal_name_full 'Acta Crystallographica Section E'
_journal_page_first o397
_journal_paper_doi 10.1107/S1600536811055152
_journal_volume 68
_journal_year 2012
_chemical_formula_iupac 'C19 H24 O3 S'
_chemical_formula_moiety 'C19 H24 O3 S'
_chemical_formula_sum 'C19 H24 O3 S'
_chemical_formula_weight 332.44
_chemical_name_systematic
;
2-(5-Cyclohexyl-3-isopropylsulfanyl-1-benzofuran-2-yl)acetic acid
;
_space_group_IT_number 2
_symmetry_cell_setting triclinic
_symmetry_space_group_name_Hall '-P 1'
_symmetry_space_group_name_H-M 'P -1'
_atom_sites_solution_hydrogens difmap
_atom_sites_solution_primary direct
_atom_sites_solution_secondary difmap
_cell_angle_alpha 72.2280(10)
_cell_angle_beta 79.7020(10)
_cell_angle_gamma 85.7240(10)
_cell_formula_units_Z 2
_cell_length_a 9.1261(2)
_cell_length_b 9.5308(2)
_cell_length_c 10.5577(2)
_cell_measurement_reflns_used 6099
_cell_measurement_temperature 173(2)
_cell_measurement_theta_max 28.35
_cell_measurement_theta_min 2.55
_cell_volume 860.19(3)
_computing_cell_refinement '<i>SAINT</i> (Bruker, 2009)'
_computing_data_collection '<i>APEX2</i> (Bruker, 2009)'
_computing_data_reduction '<i>SAINT</i> (Bruker, 2009)'
_computing_molecular_graphics '<i>ORTEP-3</i> (Farrugia, 1997) and <i>DIAMOND</i> (Brandenburg, 1998)'
_computing_publication_material '<i>SHELXL97</i> (Sheldrick, 2008)'
_computing_structure_refinement '<i>SHELXL97</i> (Sheldrick, 2008)'
_computing_structure_solution '<i>SHELXS97</i> (Sheldrick, 2008)'
_diffrn_ambient_temperature 173(2)
_diffrn_detector_area_resol_mean 10.0
_diffrn_measured_fraction_theta_full 0.997
_diffrn_measured_fraction_theta_max 0.997
_diffrn_measurement_device_type 'Bruker SMART APEXII CCD'
_diffrn_measurement_method '\f and \w scans'
_diffrn_radiation_monochromator 'graphite multilayer'
_diffrn_radiation_source 'rotating anode'
_diffrn_radiation_type MoK\a
_diffrn_radiation_wavelength 0.71073
_diffrn_reflns_av_R_equivalents 0.0284
_diffrn_reflns_av_sigmaI/netI 0.0261
_diffrn_reflns_limit_h_max 12
_diffrn_reflns_limit_h_min -12
_diffrn_reflns_limit_k_max 12
_diffrn_reflns_limit_k_min -12
_diffrn_reflns_limit_l_max 14
_diffrn_reflns_limit_l_min -14
_diffrn_reflns_number 16313
_diffrn_reflns_theta_full 28.39
_diffrn_reflns_theta_max 28.39
_diffrn_reflns_theta_min 2.05
_diffrn_standards_number 0
_exptl_absorpt_coefficient_mu 0.201
_exptl_absorpt_correction_T_max 0.9553
_exptl_absorpt_correction_T_min 0.9313
_exptl_absorpt_correction_type multi-scan
_exptl_absorpt_process_details '(SADABS; Bruker, 2009)'
_exptl_crystal_colour colourless
_exptl_crystal_density_diffrn 1.284
_exptl_crystal_density_method 'not measured'
_exptl_crystal_description block
_exptl_crystal_F_000 356
_exptl_crystal_size_max 0.36
_exptl_crystal_size_mid 0.27
_exptl_crystal_size_min 0.23
_refine_diff_density_max 0.326
_refine_diff_density_min -0.243
_refine_ls_extinction_method none
_refine_ls_goodness_of_fit_ref 1.051
_refine_ls_hydrogen_treatment mixed
_refine_ls_matrix_type full
_refine_ls_number_parameters 214
_refine_ls_number_reflns 4297
_refine_ls_number_restraints 0
_refine_ls_restrained_S_all 1.051
_refine_ls_R_factor_all 0.0430
_refine_ls_R_factor_gt 0.0363
_refine_ls_shift/su_max 0.000
_refine_ls_shift/su_mean 0.000
_refine_ls_structure_factor_coef Fsqd
_refine_ls_weighting_details 'calc w=1/[\s^2^(Fo^2^)+(0.0473P)^2^+0.2514P] where P=(Fo^2^+2Fc^2^)/3'
_refine_ls_weighting_scheme calc
_refine_ls_wR_factor_gt 0.0932
_refine_ls_wR_factor_ref 0.0975
_reflns_number_gt 3683
_reflns_number_total 4297
_reflns_threshold_expression I>2\s(I)
_cod_data_source_file ff2049.cif
_cod_data_source_block I
_cod_database_code 2233430
_cod_database_fobs_code 2233430

loop_
_symmetry_equiv_pos_as_xyz
'x, y, z'
'-x, -y, -z'

loop_
_atom_site_type_symbol
_atom_site_label
_atom_site_fract_x
_atom_site_fract_y
_atom_site_fract_z
_atom_site_U_iso_or_equiv
_atom_site_adp_type
_atom_site_calc_flag
_atom_site_refinement_flags
_atom_site_occupancy
_atom_site_symmetry_multiplicity
S S1 0.77443(3) 0.08125(4) 0.20862(3) 0.02569(10) Uani d . 1 2
O O1 0.41530(10) -0.09376(9) 0.16072(9) 0.02482(19) Uani d . 1 2
O O2 0.49565(11) -0.32309(10) 0.42671(10) 0.0303(2) Uani d . 1 2
O O3 0.62246(13) -0.48943(11) 0.33781(12) 0.0398(3) Uani d . 1 2
H H3O 0.583(2) -0.549(2) 0.414(2) 0.063(6) Uiso d . 1 2
C C3 0.43798(13) 0.27862(13) 0.16349(12) 0.0225(2) Uani d . 1 2
H H3 0.5125 0.3395 0.1697 0.027 Uiso calc R 1 2
C C1 0.60123(13) 0.03588(13) 0.18486(12) 0.0219(2) Uani d . 1 2
C C2 0.47208(13) 0.13333(13) 0.16428(12) 0.0211(2) Uani d . 1 2
C C4 0.29330(13) 0.33348(13) 0.15341(12) 0.0226(2) Uani d . 1 2
C C5 0.18669(14) 0.24291(14) 0.13832(13) 0.0252(3) Uani d . 1 2
H H5 0.0891 0.2821 0.1288 0.030 Uiso calc R 1 2
C C6 0.21845(14) 0.09865(14) 0.13680(13) 0.0253(3) Uani d . 1 2
H H6 0.1458 0.0387 0.1260 0.030 Uiso calc R 1 2
C C7 0.36164(14) 0.04727(13) 0.15196(12) 0.0219(2) Uani d . 1 2
C C8 0.55972(13) -0.09689(14) 0.18353(12) 0.0236(3) Uani d . 1 2
C C9 0.24973(13) 0.48216(13) 0.17527(13) 0.0230(2) Uani d . 1 2
H H9 0.3408 0.5437 0.1451 0.028 Uiso calc R 1 2
C C10 0.20154(14) 0.45933(14) 0.32704(13) 0.0262(3) Uani d . 1 2
H H10A 0.1163 0.3920 0.3607 0.031 Uiso calc R 1 2
H H10B 0.2847 0.4119 0.3747 0.031 Uiso calc R 1 2
C C11 0.15678(15) 0.60348(15) 0.35951(14) 0.0289(3) Uani d . 1 2
H H11A 0.1191 0.5821 0.4573 0.035 Uiso calc R 1 2
H H11B 0.2454 0.6657 0.3374 0.035 Uiso calc R 1 2
C C12 0.03734(15) 0.68695(15) 0.28067(15) 0.0316(3) Uani d . 1 2
H H12A 0.0154 0.7828 0.2992 0.038 Uiso calc R 1 2
H H12B -0.0553 0.6297 0.3100 0.038 Uiso calc R 1 2
C C13 0.08862(16) 0.71312(14) 0.13001(14) 0.0303(3) Uani d . 1 2
H H13A 0.1767 0.7769 0.0995 0.036 Uiso calc R 1 2
H H13B 0.0083 0.7649 0.0804 0.036 Uiso calc R 1 2
C C14 0.12848(16) 0.56783(14) 0.09797(14) 0.0289(3) Uani d . 1 2
H H14A 0.1637 0.5882 -0.0001 0.035 Uiso calc R 1 2
H H14B 0.0384 0.5072 0.1223 0.035 Uiso calc R 1 2
C C15 0.63734(15) -0.24245(14) 0.20305(14) 0.0274(3) Uani d . 1 2
H H15A 0.7446 -0.2299 0.2007 0.033 Uiso calc R 1 2
H H15B 0.6281 -0.2804 0.1274 0.033 Uiso calc R 1 2
C C16 0.57635(14) -0.35434(13) 0.33429(13) 0.0247(3) Uani d . 1 2
C C17 0.73084(15) 0.08854(16) 0.38308(14) 0.0292(3) Uani d . 1 2
H H17 0.6358 0.1463 0.3937 0.035 Uiso calc R 1 2
C C18 0.7115(2) -0.06369(19) 0.48197(15) 0.0445(4) Uani d . 1 2
H H18A 0.8041 -0.1215 0.4727 0.067 Uiso calc R 1 2
H H18B 0.6303 -0.1124 0.4635 0.067 Uiso calc R 1 2
H H18C 0.6876 -0.0562 0.5740 0.067 Uiso calc R 1 2
C C19 0.85552(19) 0.1697(2) 0.40621(18) 0.0453(4) Uani d . 1 2
H H19A 0.8377 0.1720 0.4999 0.068 Uiso calc R 1 2
H H19B 0.8588 0.2707 0.3453 0.068 Uiso calc R 1 2
H H19C 0.9507 0.1188 0.3884 0.068 Uiso calc R 1 2

loop_
_atom_site_aniso_label
_atom_site_aniso_U_11
_atom_site_aniso_U_22
_atom_site_aniso_U_33
_atom_site_aniso_U_12
_atom_site_aniso_U_13
_atom_site_aniso_U_23
S1 0.02160(15) 0.02993(17) 0.02262(16) -0.00101(11) -0.00132(11) -0.00472(13)
O1 0.0289(4) 0.0194(4) 0.0266(5) 0.0012(3) -0.0066(4) -0.0067(4)
O2 0.0376(5) 0.0218(4) 0.0271(5) 0.0013(4) 0.0008(4) -0.0046(4)
O3 0.0553(7) 0.0199(5) 0.0346(6) 0.0067(4) 0.0054(5) -0.0031(4)
C3 0.0246(6) 0.0209(6) 0.0220(6) -0.0014(4) -0.0042(5) -0.0061(5)
C1 0.0229(5) 0.0227(6) 0.0177(5) 0.0006(4) -0.0021(4) -0.0034(5)
C2 0.0234(5) 0.0223(6) 0.0164(5) -0.0001(4) -0.0029(4) -0.0043(5)
C4 0.0263(6) 0.0207(5) 0.0201(6) 0.0006(4) -0.0032(5) -0.0057(5)
C5 0.0236(6) 0.0256(6) 0.0275(6) 0.0021(4) -0.0060(5) -0.0092(5)
C6 0.0269(6) 0.0241(6) 0.0266(6) -0.0018(5) -0.0069(5) -0.0084(5)
C7 0.0277(6) 0.0190(5) 0.0188(5) 0.0007(4) -0.0041(5) -0.0053(5)
C8 0.0256(6) 0.0235(6) 0.0188(6) 0.0020(4) -0.0023(5) -0.0034(5)
C9 0.0249(6) 0.0198(5) 0.0253(6) 0.0008(4) -0.0051(5) -0.0078(5)
C10 0.0309(6) 0.0239(6) 0.0252(6) 0.0040(5) -0.0092(5) -0.0077(5)
C11 0.0343(7) 0.0277(6) 0.0271(7) 0.0024(5) -0.0063(5) -0.0116(6)
C12 0.0324(7) 0.0275(6) 0.0345(7) 0.0068(5) -0.0042(6) -0.0111(6)
C13 0.0365(7) 0.0225(6) 0.0313(7) 0.0070(5) -0.0105(6) -0.0060(5)
C14 0.0375(7) 0.0241(6) 0.0267(6) 0.0049(5) -0.0120(5) -0.0072(5)
C15 0.0307(6) 0.0216(6) 0.0260(6) 0.0036(5) -0.0015(5) -0.0040(5)
C16 0.0255(6) 0.0206(6) 0.0273(6) 0.0018(4) -0.0071(5) -0.0049(5)
C17 0.0280(6) 0.0347(7) 0.0277(7) -0.0011(5) -0.0017(5) -0.0148(6)
C18 0.0580(10) 0.0496(9) 0.0229(7) -0.0175(8) -0.0037(7) -0.0045(7)
C19 0.0461(9) 0.0517(10) 0.0461(9) -0.0131(7) -0.0070(7) -0.0239(8)

loop_
_atom_type_symbol
_atom_type_description
_atom_type_scat_dispersion_real
_atom_type_scat_dispersion_imag
_atom_type_scat_source
C C 0.0033 0.0016 'International Tables Vol C Tables 4.2.6.8 and 6.1.1.4'
H H 0.0000 0.0000 'International Tables Vol C Tables 4.2.6.8 and 6.1.1.4'
O O 0.0106 0.0060 'International Tables Vol C Tables 4.2.6.8 and 6.1.1.4'
S S 0.1246 0.1234 'International Tables Vol C Tables 4.2.6.8 and 6.1.1.4'

loop_
_geom_angle_atom_site_label_1
_geom_angle_atom_site_label_2
_geom_angle_atom_site_label_3
_geom_angle
C1 S1 C17 100.95(6)
C7 O1 C8 105.84(9)
C16 O3 H3O 108.6(14)
C4 C3 C2 119.24(11)
C4 C3 H3 120.4
C2 C3 H3 120.4
C8 C1 C2 106.07(11)
C8 C1 S1 127.22(10)
C2 C1 S1 126.70(9)
C7 C2 C3 119.29(11)
C7 C2 C1 105.52(11)
C3 C2 C1 135.04(11)
C3 C4 C5 119.17(11)
C3 C4 C9 119.17(11)
C5 C4 C9 121.27(11)
C6 C5 C4 122.64(11)
C6 C5 H5 118.7
C4 C5 H5 118.7
C7 C6 C5 116.17(11)
C7 C6 H6 121.9
C5 C6 H6 121.9
O1 C7 C6 126.11(11)
O1 C7 C2 110.44(10)
C6 C7 C2 123.43(11)
C1 C8 O1 112.09(11)
C1 C8 C15 132.97(12)
O1 C8 C15 114.94(11)
C4 C9 C14 115.11(10)
C4 C9 C10 108.57(10)
C14 C9 C10 110.10(10)
C4 C9 H9 107.6
C14 C9 H9 107.6
C10 C9 H9 107.6
C11 C10 C9 112.52(10)
C11 C10 H10A 109.1
C9 C10 H10A 109.1
C11 C10 H10B 109.1
C9 C10 H10B 109.1
H10A C10 H10B 107.8
C12 C11 C10 111.41(11)
C12 C11 H11A 109.3
C10 C11 H11A 109.3
C12 C11 H11B 109.3
C10 C11 H11B 109.3
H11A C11 H11B 108.0
C11 C12 C13 110.51(11)
C11 C12 H12A 109.5
C13 C12 H12A 109.5
C11 C12 H12B 109.5
C13 C12 H12B 109.5
H12A C12 H12B 108.1
C12 C13 C14 111.07(11)
C12 C13 H13A 109.4
C14 C13 H13A 109.4
C12 C13 H13B 109.4
C14 C13 H13B 109.4
H13A C13 H13B 108.0
C13 C14 C9 111.25(11)
C13 C14 H14A 109.4
C9 C14 H14A 109.4
C13 C14 H14B 109.4
C9 C14 H14B 109.4
H14A C14 H14B 108.0
C8 C15 C16 112.95(11)
C8 C15 H15A 109.0
C16 C15 H15A 109.0
C8 C15 H15B 109.0
C16 C15 H15B 109.0
H15A C15 H15B 107.8
O2 C16 O3 123.83(12)
O2 C16 C15 123.84(11)
O3 C16 C15 112.32(11)
C18 C17 C19 112.04(13)
C18 C17 S1 111.38(10)
C19 C17 S1 107.38(10)
C18 C17 H17 108.6
C19 C17 H17 108.6
S1 C17 H17 108.6
C17 C18 H18A 109.5
C17 C18 H18B 109.5
H18A C18 H18B 109.5
C17 C18 H18C 109.5
H18A C18 H18C 109.5
H18B C18 H18C 109.5
C17 C19 H19A 109.5
C17 C19 H19B 109.5
H19A C19 H19B 109.5
C17 C19 H19C 109.5
H19A C19 H19C 109.5
H19B C19 H19C 109.5

loop_
_geom_bond_atom_site_label_1
_geom_bond_atom_site_label_2
_geom_bond_distance
S1 C1 1.7488(12)
S1 C17 1.8351(14)
O1 C7 1.3774(14)
O1 C8 1.3781(14)
O2 C16 1.2128(16)
O3 C16 1.3160(15)
O3 H3O 0.87(2)
C3 C4 1.3934(16)
C3 C2 1.3942(17)
C3 H3 0.9500
C1 C8 1.3525(17)
C1 C2 1.4505(16)
C2 C7 1.3932(17)
C4 C5 1.4077(17)
C4 C9 1.5173(16)
C5 C6 1.3882(17)
C5 H5 0.9500
C6 C7 1.3800(17)
C6 H6 0.9500
C8 C15 1.4832(17)
C9 C14 1.5292(17)
C9 C10 1.5355(18)
C9 H9 1.0000
C10 C11 1.5250(18)
C10 H10A 0.9900
C10 H10B 0.9900
C11 C12 1.5182(18)
C11 H11A 0.9900
C11 H11B 0.9900
C12 C13 1.523(2)
C12 H12A 0.9900
C12 H12B 0.9900
C13 C14 1.5268(18)
C13 H13A 0.9900
C13 H13B 0.9900
C14 H14A 0.9900
C14 H14B 0.9900
C15 C16 1.5092(18)
C15 H15A 0.9900
C15 H15B 0.9900
C17 C18 1.508(2)
C17 C19 1.5160(19)
C17 H17 1.0000
C18 H18A 0.9800
C18 H18B 0.9800
C18 H18C 0.9800
C19 H19A 0.9800
C19 H19B 0.9800
C19 H19C 0.9800

loop_
_geom_hbond_atom_site_label_D
_geom_hbond_atom_site_label_H
_geom_hbond_atom_site_label_A
_geom_hbond_site_symmetry_A
_geom_hbond_distance_DH
_geom_hbond_distance_HA
_geom_hbond_distance_DA
_geom_hbond_angle_DHA
O3 H3O O2 2_646 0.87(2) 1.81(2) 2.6745(14) 179(2)
C15 H15B Cg1 2_655 0.99 2.77 3.578(2) 139.6

loop_
_geom_torsion_atom_site_label_1
_geom_torsion_atom_site_label_2
_geom_torsion_atom_site_label_3
_geom_torsion_atom_site_label_4
_geom_torsion
C17 S1 C1 C8 -104.25(12)
C17 S1 C1 C2 74.88(12)
C4 C3 C2 C7 1.42(18)
C4 C3 C2 C1 -173.37(13)
C8 C1 C2 C7 -0.07(14)
S1 C1 C2 C7 -179.35(9)
C8 C1 C2 C3 175.22(13)
S1 C1 C2 C3 -4.1(2)
C2 C3 C4 C5 -2.77(18)
C2 C3 C4 C9 170.16(11)
C3 C4 C5 C6 1.88(19)
C9 C4 C5 C6 -170.89(12)
C4 C5 C6 C7 0.42(19)
C8 O1 C7 C6 -176.30(12)
C8 O1 C7 C2 2.07(13)
C5 C6 C7 O1 176.30(11)
C5 C6 C7 C2 -1.87(19)
C3 C2 C7 O1 -177.44(10)
C1 C2 C7 O1 -1.26(14)
C3 C2 C7 C6 0.98(19)
C1 C2 C7 C6 177.17(12)
C2 C1 C8 O1 1.39(14)
S1 C1 C8 O1 -179.34(9)
C2 C1 C8 C15 -177.78(13)
S1 C1 C8 C15 1.5(2)
C7 O1 C8 C1 -2.16(14)
C7 O1 C8 C15 177.18(10)
C3 C4 C9 C14 150.58(12)
C5 C4 C9 C14 -36.65(16)
C3 C4 C9 C10 -85.52(13)
C5 C4 C9 C10 87.25(14)
C4 C9 C10 C11 179.46(10)
C14 C9 C10 C11 -53.70(14)
C9 C10 C11 C12 54.49(14)
C10 C11 C12 C13 -55.52(15)
C11 C12 C13 C14 57.35(15)
C12 C13 C14 C9 -57.68(15)
C4 C9 C14 C13 178.08(11)
C10 C9 C14 C13 54.99(14)
C1 C8 C15 C16 109.45(16)
O1 C8 C15 C16 -69.71(14)
C8 C15 C16 O2 -14.72(18)
C8 C15 C16 O3 166.22(11)
C1 S1 C17 C18 73.38(11)
C1 S1 C17 C19 -163.61(11)

loop_
_cod_related_entry_id
_cod_related_entry_database
_cod_related_entry_code
1 ChemSpider 30657399
